data_2207727
loop_
_publ_author_name
'Diao, Chun-Hua'
'Fan, Zhi'
'Yu, Ming'
'Chen, Xin'
'Jing, Zuo-Liang'

_publ_section_title
;(<i>E</i>)-1-(2,4-Dinitrophenyl)-2-{2-[2-(3-nitrophenoxy)ethoxy]benzylidene}hydrazine
 dimethylformamide solvate
;
_journal_coeditor_code BH6053
_journal_issue 1
_journal_name_full 'Acta Crystallographica Section E'
_journal_page_first o39
_journal_page_last o41
_journal_paper_doi 10.1107/S1600536805039905
_journal_volume 62
_journal_year 2006
_chemical_formula_iupac 'C21 H17 N5 O8 , C3 H7 N O'
_chemical_formula_moiety 'C21 H17 N5 O8 , C3 H7 N O'
_chemical_formula_sum 'C24 H24 N6 O9'
_chemical_formula_weight 540.49
_chemical_name_systematic
;(E)-1-(2,4-Dinitrophenyl)-2-{2-[2-(3-nitrophenoxy)ethoxy]benzylidene}hydrazine
dimethylformamide
 solvate
;
_space_group_IT_number 14
_symmetry_cell_setting monoclinic
_symmetry_space_group_name_Hall '-P 2ybc'
_symmetry_space_group_name_H-M 'P 1 21/c 1'
_atom_sites_solution_hydrogens geom
_atom_sites_solution_primary direct
_atom_sites_solution_secondary difmap
_audit_creation_method SHELXTL
_cell_angle_alpha 90.00
_cell_angle_beta 96.318(3)
_cell_angle_gamma 90.00
_cell_formula_units_Z 4
_cell_length_a 6.9806(12)
_cell_length_b 25.764(4)
_cell_length_c 14.200(2)
_cell_measurement_reflns_used 2554
_cell_measurement_temperature 294(2)
_cell_measurement_theta_max 25.88
_cell_measurement_theta_min 2.78
_cell_volume 2538.3(7)
_computing_cell_refinement 'SAINT (Bruker, 1999)'
_computing_data_collection 'SMART (Bruker, 1999)'
_computing_data_reduction SAINT
_computing_molecular_graphics SHELXTL
_computing_publication_material SHELXTL
_computing_structure_refinement SHELXTL
_computing_structure_solution 'SHELXTL (Sheldrick, 1997)'
_diffrn_ambient_temperature 294(2)
_diffrn_measured_fraction_theta_full 0.994
_diffrn_measured_fraction_theta_max 0.994
_diffrn_measurement_device_type 'Bruker SMART APEX CCD area-detector'
_diffrn_measurement_method '\f and \w'
_diffrn_radiation_monochromator graphite
_diffrn_radiation_source 'fine-focus sealed tube'
_diffrn_radiation_type MoK\a
_diffrn_radiation_wavelength 0.71073
_diffrn_reflns_av_R_equivalents 0.0487
_diffrn_reflns_av_sigmaI/netI 0.0656
_diffrn_reflns_limit_h_max 7
_diffrn_reflns_limit_h_min -8
_diffrn_reflns_limit_k_max 31
_diffrn_reflns_limit_k_min -32
_diffrn_reflns_limit_l_max 9
_diffrn_reflns_limit_l_min -17
_diffrn_reflns_number 14295
_diffrn_reflns_theta_full 26.42
_diffrn_reflns_theta_max 26.42
_diffrn_reflns_theta_min 1.65
_diffrn_standards_decay_% 0
_diffrn_standards_interval_count 0
_diffrn_standards_interval_time 0
_diffrn_standards_number 0
_exptl_absorpt_coefficient_mu 0.110
_exptl_absorpt_correction_T_max 0.978
_exptl_absorpt_correction_T_min 0.920
_exptl_absorpt_correction_type multi-scan
_exptl_absorpt_process_details '(SADABS; Sheldrick, 1996)'
_exptl_crystal_colour orange
_exptl_crystal_density_diffrn 1.414
_exptl_crystal_density_method 'not measured'
_exptl_crystal_description block
_exptl_crystal_F_000 1128
_exptl_crystal_size_max 0.28
_exptl_crystal_size_mid 0.24
_exptl_crystal_size_min 0.20
_refine_diff_density_max 0.167
_refine_diff_density_min -0.195
_refine_ls_extinction_method none
_refine_ls_goodness_of_fit_ref 1.004
_refine_ls_hydrogen_treatment constr
_refine_ls_matrix_type full
_refine_ls_number_parameters 354
_refine_ls_number_reflns 5198
_refine_ls_number_restraints 0
_refine_ls_restrained_S_all 1.004
_refine_ls_R_factor_all 0.1269
_refine_ls_R_factor_gt 0.0523
_refine_ls_shift/su_max 0.005
_refine_ls_shift/su_mean 0.000
_refine_ls_structure_factor_coef Fsqd
_refine_ls_weighting_details 'calc w = 1/[\s^2^(Fo^2^)+(0.0581P)^2^+0.0615P] where P=(Fo^2^+2Fc^2^)/3'
_refine_ls_weighting_scheme calc
_refine_ls_wR_factor_gt 0.1086
_refine_ls_wR_factor_ref 0.1360
_reflns_number_gt 2638
_reflns_number_total 5198
_reflns_threshold_expression I>2\s(I)
_cod_data_source_file bh6053.cif
_cod_data_source_block I
_cod_depositor_comments
;
The following automatic conversions were performed:
'_symmetry_cell_setting' value 'Monoclinic' changed to 'monoclinic'
according to '/home/saulius/struct/CIF-dictionaries/cif_core.dic'
dictionary named 'cif_core.dic' version 2.4.1 from 2010-06-29.

Automatic conversion script
Id: cif_fix_enum 1527 2010-12-29 10:47:43Z saulius 

The following automatic conversions were performed:

'_symmetry_cell_setting' value 'Monoclinic' changed to 'monoclinic'
according to /home/saulius/struct/CIF-dictionaries/cif_core.dic
dictionary named 'cif_core.dic' version 2.4.1 from 2010-06-29.

Automatic conversion script
Id: cif_fix_values 1715 2011-07-08 13:25:40Z adriana 
;
_cod_original_cell_volume 2538.4(7)
_cod_original_sg_symbol_H-M 'P 21/c'
_cod_database_code 2207727
_cod_database_fobs_code 2207727

loop_
_symmetry_equiv_pos_as_xyz
'x, y, z'
'-x, y+1/2, -z+1/2'
'-x, -y, -z'
'x, -y-1/2, z-1/2'

loop_
_atom_site_label
_atom_site_fract_x
_atom_site_fract_y
_atom_site_fract_z
_atom_site_U_iso_or_equiv
_atom_site_adp_type
_atom_site_calc_flag
_atom_site_refinement_flags
_atom_site_occupancy
_atom_site_type_symbol
O1 0.1028(4) 0.57277(9) 0.9188(2) 0.1156(10) Uani d . 1 O
O2 0.3452(4) 0.62265(8) 0.90703(17) 0.0990(8) Uani d . 1 O
O3 0.3689(2) 0.39340(6) 0.88964(12) 0.0545(5) Uani d . 1 O
O4 0.1279(2) 0.30398(6) 0.85839(10) 0.0470(4) Uani d . 1 O
O5 -0.2561(3) 0.38877(7) 0.48617(14) 0.0731(6) Uani d . 1 O
O6 -0.3805(4) 0.40262(7) 0.34368(15) 0.0965(8) Uani d . 1 O
O7 -0.5730(3) 0.27007(9) 0.12872(13) 0.0728(6) Uani d . 1 O
O8 -0.5455(3) 0.18964(9) 0.16958(13) 0.0798(6) Uani d . 1 O
N1 0.2690(5) 0.57986(10) 0.90446(18) 0.0729(7) Uani d . 1 N
N2 -0.1132(3) 0.25514(7) 0.60742(13) 0.0389(5) Uani d . 1 N
N3 -0.1890(3) 0.29379(7) 0.54759(12) 0.0386(5) Uani d . 1 N
H3 -0.1813 0.3257 0.5652 0.046 Uiso calc R 1 H
N4 -0.3239(3) 0.37282(8) 0.40798(17) 0.0551(6) Uani d . 1 N
N5 -0.5265(3) 0.23574(10) 0.18659(15) 0.0536(6) Uani d . 1 N
C1 0.3119(4) 0.48604(9) 0.89723(16) 0.0455(6) Uani d . 1 C
H1 0.1930 0.4820 0.9200 0.055 Uiso calc R 1 H
C2 0.3852(4) 0.53483(9) 0.88229(17) 0.0508(7) Uani d . 1 C
C3 0.5581(5) 0.54309(11) 0.84935(19) 0.0615(8) Uani d . 1 C
H3A 0.6033 0.5765 0.8407 0.074 Uiso calc R 1 H
C4 0.6644(4) 0.50009(12) 0.8292(2) 0.0655(8) Uani d . 1 C
H4 0.7832 0.5045 0.8064 0.079 Uiso calc R 1 H
C5 0.5969(4) 0.45088(10) 0.84246(19) 0.0596(8) Uani d . 1 C
H5 0.6696 0.4223 0.8280 0.071 Uiso calc R 1 H
C6 0.4210(4) 0.44353(9) 0.87725(16) 0.0445(6) Uani d . 1 C
C7 0.1985(4) 0.38345(9) 0.93452(18) 0.0495(7) Uani d . 1 C
H7A 0.0854 0.3956 0.8948 0.059 Uiso calc R 1 H
H7B 0.2052 0.4013 0.9949 0.059 Uiso calc R 1 H
C8 0.1871(4) 0.32635(9) 0.94896(15) 0.0455(6) Uani d . 1 C
H8A 0.3119 0.3128 0.9743 0.055 Uiso calc R 1 H
H8B 0.0945 0.3184 0.9930 0.055 Uiso calc R 1 H
C9 0.1219(3) 0.25128(9) 0.84883(15) 0.0365(5) Uani d . 1 C
C10 0.1864(3) 0.21659(9) 0.92021(16) 0.0427(6) Uani d . 1 C
H10 0.2342 0.2287 0.9799 0.051 Uiso calc R 1 H
C11 0.1789(4) 0.16436(10) 0.90179(18) 0.0501(7) Uani d . 1 C
H11 0.2207 0.1411 0.9497 0.060 Uiso calc R 1 H
C12 0.1102(4) 0.14574(9) 0.81326(19) 0.0532(7) Uani d . 1 C
H12 0.1101 0.1103 0.8012 0.064 Uiso calc R 1 H
C13 0.0419(3) 0.18002(9) 0.74298(17) 0.0441(6) Uani d . 1 C
H13 -0.0061 0.1674 0.6837 0.053 Uiso calc R 1 H
C14 0.0440(3) 0.23337(8) 0.75973(15) 0.0351(5) Uani d . 1 C
C15 -0.0363(3) 0.27046(9) 0.68894(15) 0.0378(6) Uani d . 1 C
H15 -0.0319 0.3057 0.7029 0.045 Uiso calc R 1 H
C16 -0.2756(3) 0.28095(8) 0.46096(15) 0.0328(5) Uani d . 1 C
C17 -0.3073(3) 0.22854(9) 0.43651(16) 0.0395(6) Uani d . 1 C
H17 -0.2720 0.2031 0.4815 0.047 Uiso calc R 1 H
C18 -0.3878(3) 0.21401(9) 0.34914(16) 0.0422(6) Uani d . 1 C
H18 -0.4074 0.1790 0.3350 0.051 Uiso calc R 1 H
C19 -0.4409(3) 0.25149(10) 0.28090(15) 0.0399(6) Uani d . 1 C
C20 -0.4180(3) 0.30278(9) 0.30103(16) 0.0416(6) Uani d . 1 C
H20 -0.4557 0.3276 0.2551 0.050 Uiso calc R 1 H
C21 -0.3383(3) 0.31794(8) 0.39026(15) 0.0369(6) Uani d . 1 C
O9 -0.0494(4) 0.40305(9) 0.69916(19) 0.1115(9) Uani d . 1 O
N6 0.1713(4) 0.45169(10) 0.63236(18) 0.0768(8) Uani d . 1 N
C22 0.1049(6) 0.40784(14) 0.6656(3) 0.0893(11) Uani d . 1 C
H22 0.1812 0.3784 0.6634 0.107 Uiso calc R 1 H
C23 0.3551(6) 0.45456(16) 0.5973(3) 0.1173(14) Uani d . 1 C
H23A 0.4326 0.4804 0.6322 0.176 Uiso calc R 1 H
H23B 0.3381 0.4638 0.5314 0.176 Uiso calc R 1 H
H23C 0.4180 0.4215 0.6047 0.176 Uiso calc R 1 H
C24 0.0549(7) 0.49820(13) 0.6358(3) 0.1208(15) Uani d . 1 C
H24A -0.0764 0.4886 0.6410 0.181 Uiso calc R 1 H
H24B 0.0612 0.5180 0.5790 0.181 Uiso calc R 1 H
H24C 0.1030 0.5187 0.6897 0.181 Uiso calc R 1 H

loop_
_atom_site_aniso_label
_atom_site_aniso_U_11
_atom_site_aniso_U_22
_atom_site_aniso_U_33
_atom_site_aniso_U_12
_atom_site_aniso_U_13
_atom_site_aniso_U_23
O1 0.102(2) 0.0717(17) 0.180(3) 0.0275(16) 0.045(2) 0.0008(15)
O2 0.135(2) 0.0456(13) 0.112(2) 0.0045(14) -0.0084(15) -0.0110(12)
O3 0.0558(12) 0.0400(10) 0.0708(13) -0.0007(8) 0.0213(9) -0.0056(8)
O4 0.0639(12) 0.0412(10) 0.0338(10) -0.0060(8) -0.0045(8) 0.0006(7)
O5 0.1153(18) 0.0451(11) 0.0545(13) -0.0002(11) -0.0108(11) -0.0054(9)
O6 0.149(2) 0.0464(12) 0.0824(16) -0.0004(12) -0.0387(14) 0.0212(11)
O7 0.0740(15) 0.1008(16) 0.0404(12) -0.0017(12) -0.0079(9) 0.0062(11)
O8 0.1045(18) 0.0769(15) 0.0566(13) -0.0332(13) 0.0032(11) -0.0189(11)
N1 0.097(2) 0.0460(16) 0.0729(18) 0.0135(16) -0.0043(16) 0.0012(12)
N2 0.0409(12) 0.0430(11) 0.0319(11) 0.0011(9) 0.0010(9) 0.0047(9)
N3 0.0467(12) 0.0362(11) 0.0319(11) -0.0010(9) 0.0000(9) 0.0020(9)
N4 0.0667(16) 0.0438(13) 0.0523(15) 0.0015(11) -0.0053(12) 0.0082(12)
N5 0.0469(14) 0.0755(17) 0.0388(14) -0.0132(12) 0.0063(10) -0.0030(13)
C1 0.0473(16) 0.0473(15) 0.0415(15) 0.0026(12) 0.0025(11) -0.0037(12)
C2 0.0639(19) 0.0410(15) 0.0450(17) 0.0071(14) -0.0052(13) -0.0016(12)
C3 0.077(2) 0.0519(18) 0.0539(19) -0.0104(16) -0.0016(15) 0.0077(13)
C4 0.062(2) 0.070(2) 0.068(2) -0.0091(17) 0.0191(15) 0.0023(15)
C5 0.061(2) 0.0522(17) 0.069(2) 0.0006(14) 0.0188(15) -0.0019(13)
C6 0.0490(16) 0.0411(15) 0.0430(16) -0.0020(12) 0.0031(12) -0.0020(11)
C7 0.0482(17) 0.0528(16) 0.0480(17) -0.0018(12) 0.0074(12) -0.0103(12)
C8 0.0490(16) 0.0556(16) 0.0312(14) -0.0055(12) 0.0013(11) -0.0049(12)
C9 0.0328(13) 0.0403(14) 0.0366(14) -0.0023(11) 0.0043(10) 0.0042(11)
C10 0.0389(15) 0.0537(16) 0.0354(14) -0.0024(12) 0.0041(11) 0.0074(12)
C11 0.0473(16) 0.0498(17) 0.0529(18) 0.0049(13) 0.0042(13) 0.0169(13)
C12 0.0582(18) 0.0374(15) 0.064(2) 0.0034(12) 0.0084(14) 0.0043(13)
C13 0.0460(16) 0.0433(15) 0.0428(15) -0.0003(12) 0.0032(11) 0.0005(12)
C14 0.0348(14) 0.0402(14) 0.0303(13) -0.0031(10) 0.0039(10) 0.0040(10)
C15 0.0387(14) 0.0415(14) 0.0329(14) -0.0077(11) 0.0026(11) 0.0007(11)
C16 0.0320(13) 0.0387(13) 0.0284(13) -0.0031(10) 0.0062(10) 0.0009(10)
C17 0.0397(15) 0.0419(14) 0.0363(15) -0.0046(11) 0.0018(11) 0.0043(11)
C18 0.0432(15) 0.0420(14) 0.0419(16) -0.0079(11) 0.0065(11) -0.0029(12)
C19 0.0365(14) 0.0557(16) 0.0272(13) -0.0083(12) 0.0023(10) -0.0014(11)
C20 0.0350(14) 0.0542(16) 0.0351(14) -0.0008(12) 0.0027(11) 0.0109(11)
C21 0.0361(14) 0.0383(14) 0.0362(14) -0.0007(10) 0.0031(10) 0.0045(11)
O9 0.112(2) 0.1007(19) 0.124(2) 0.0024(16) 0.0246(18) 0.0270(15)
N6 0.094(2) 0.0671(18) 0.0702(19) -0.0114(16) 0.0127(15) -0.0030(13)
C22 0.101(3) 0.072(3) 0.094(3) 0.008(2) 0.008(2) 0.002(2)
C23 0.113(4) 0.139(4) 0.102(3) -0.030(3) 0.023(3) -0.022(2)
C24 0.166(4) 0.066(2) 0.133(4) 0.010(3) 0.029(3) 0.017(2)

loop_
_atom_type_symbol
_atom_type_description
_atom_type_scat_dispersion_real
_atom_type_scat_dispersion_imag
_atom_type_scat_source
C C 0.0033 0.0016 'International Tables Vol C Tables 4.2.6.8 and 6.1.1.4'
H H 0.0000 0.0000 'International Tables Vol C Tables 4.2.6.8 and 6.1.1.4'
N N 0.0061 0.0033 'International Tables Vol C Tables 4.2.6.8 and 6.1.1.4'
O O 0.0106 0.0060 'International Tables Vol C Tables 4.2.6.8 and 6.1.1.4'

loop_
_geom_angle_atom_site_label_1
_geom_angle_atom_site_label_2
_geom_angle_atom_site_label_3
_geom_angle
C6 O3 C7 118.32(18)
C9 O4 C8 119.58(17)
O1 N1 O2 123.5(3)
O1 N1 C2 118.5(3)
O2 N1 C2 118.0(3)
C15 N2 N3 115.36(18)
C16 N3 N2 119.21(18)
C16 N3 H3 120.4
N2 N3 H3 120.4
O6 N4 O5 121.6(2)
O6 N4 C21 118.4(2)
O5 N4 C21 120.0(2)
O8 N5 O7 123.8(2)
O8 N5 C19 118.5(2)
O7 N5 C19 117.7(2)
C6 C1 C2 117.9(2)
C6 C1 H1 121.0
C2 C1 H1 121.0
C3 C2 C1 123.6(2)
C3 C2 N1 118.8(3)
C1 C2 N1 117.6(3)
C2 C3 C4 117.7(3)
C2 C3 H3A 121.2
C4 C3 H3A 121.2
C5 C4 C3 120.8(3)
C5 C4 H4 119.6
C3 C4 H4 119.6
C4 C5 C6 120.4(3)
C4 C5 H5 119.8
C6 C5 H5 119.8
O3 C6 C1 124.5(2)
O3 C6 C5 115.8(2)
C1 C6 C5 119.7(2)
O3 C7 C8 107.30(19)
O3 C7 H7A 110.3
C8 C7 H7A 110.3
O3 C7 H7B 110.3
C8 C7 H7B 110.3
H7A C7 H7B 108.5
O4 C8 C7 106.81(19)
O4 C8 H8A 110.4
C7 C8 H8A 110.4
O4 C8 H8B 110.4
C7 C8 H8B 110.4
H8A C8 H8B 108.6
O4 C9 C10 124.3(2)
O4 C9 C14 115.00(19)
C10 C9 C14 120.7(2)
C11 C10 C9 119.3(2)
C11 C10 H10 120.3
C9 C10 H10 120.3
C10 C11 C12 121.1(2)
C10 C11 H11 119.4
C12 C11 H11 119.4
C13 C12 C11 119.6(2)
C13 C12 H12 120.2
C11 C12 H12 120.2
C12 C13 C14 120.8(2)
C12 C13 H13 119.6
C14 C13 H13 119.6
C13 C14 C9 118.3(2)
C13 C14 C15 122.3(2)
C9 C14 C15 119.4(2)
N2 C15 C14 120.8(2)
N2 C15 H15 119.6
C14 C15 H15 119.6
N3 C16 C17 120.18(19)
N3 C16 C21 123.54(19)
C17 C16 C21 116.3(2)
C18 C17 C16 121.9(2)
C18 C17 H17 119.0
C16 C17 H17 119.0
C17 C18 C19 119.8(2)
C17 C18 H18 120.1
C19 C18 H18 120.1
C20 C19 C18 120.9(2)
C20 C19 N5 119.3(2)
C18 C19 N5 119.8(2)
C19 C20 C21 119.6(2)
C19 C20 H20 120.2
C21 C20 H20 120.2
C20 C21 C16 121.4(2)
C20 C21 N4 116.8(2)
C16 C21 N4 121.8(2)
C22 N6 C23 122.0(3)
C22 N6 C24 118.2(3)
C23 N6 C24 119.8(3)
O9 C22 N6 125.3(4)
O9 C22 H22 117.4
N6 C22 H22 117.4
N6 C23 H23A 109.5
N6 C23 H23B 109.5
H23A C23 H23B 109.5
N6 C23 H23C 109.5
H23A C23 H23C 109.5
H23B C23 H23C 109.5
N6 C24 H24A 109.5
N6 C24 H24B 109.5
H24A C24 H24B 109.5
N6 C24 H24C 109.5
H24A C24 H24C 109.5
H24B C24 H24C 109.5

loop_
_geom_bond_atom_site_label_1
_geom_bond_atom_site_label_2
_geom_bond_distance
O1 N1 1.213(3)
O2 N1 1.223(3)
O3 C6 1.358(3)
O3 C7 1.433(3)
O4 C9 1.365(3)
O4 C8 1.428(3)
O5 N4 1.229(3)
O6 N4 1.225(3)
O7 N5 1.227(3)
O8 N5 1.216(3)
N1 C2 1.469(3)
N2 C15 1.283(3)
N2 N3 1.377(2)
N3 C16 1.351(3)
N3 H3 0.8600
N4 C21 1.438(3)
N5 C19 1.463(3)
C1 C6 1.381(3)
C1 C2 1.382(3)
C1 H1 0.9300
C2 C3 1.359(4)
C3 C4 1.381(4)
C3 H3A 0.9300
C4 C5 1.373(4)
C4 H4 0.9300
C5 C6 1.386(3)
C5 H5 0.9300
C7 C8 1.489(3)
C7 H7A 0.9700
C7 H7B 0.9700
C8 H8A 0.9700
C8 H8B 0.9700
C9 C10 1.389(3)
C9 C14 1.399(3)
C10 C11 1.371(3)
C10 H10 0.9300
C11 C12 1.381(3)
C11 H11 0.9300
C12 C13 1.378(3)
C12 H12 0.9300
C13 C14 1.395(3)
C13 H13 0.9300
C14 C15 1.454(3)
C15 H15 0.9300
C16 C17 1.406(3)
C16 C21 1.418(3)
C17 C18 1.357(3)
C17 H17 0.9300
C18 C19 1.389(3)
C18 H18 0.9300
C19 C20 1.358(3)
C20 C21 1.383(3)
C20 H20 0.9300
O9 C22 1.231(4)
N6 C22 1.327(4)
N6 C23 1.428(4)
N6 C24 1.451(4)
C22 H22 0.9300
C23 H23A 0.9600
C23 H23B 0.9600
C23 H23C 0.9600
C24 H24A 0.9600
C24 H24B 0.9600
C24 H24C 0.9600

loop_
_geom_hbond_atom_site_label_D
_geom_hbond_atom_site_label_H
_geom_hbond_atom_site_label_A
_geom_hbond_site_symmetry_A
_geom_hbond_distance_DH
_geom_hbond_distance_HA
_geom_hbond_distance_DA
_geom_hbond_angle_DHA
_geom_hbond_publ_flag
N3 H3 O5 . 0.86 2.01 2.623(3) 127 yes
C15 H15 O9 . 0.93 2.51 3.421(3) 166 yes
C8 H8A O7 1_656 0.97 2.51 3.237(3) 132 yes
C10 H10 O7 1_656 0.93 2.61 3.520(3) 168 yes

loop_
_geom_torsion_atom_site_label_1
_geom_torsion_atom_site_label_2
_geom_torsion_atom_site_label_3
_geom_torsion_atom_site_label_4
_geom_torsion
C15 N2 N3 C16 -178.9(2)
C6 C1 C2 C3 -0.2(4)
C6 C1 C2 N1 -179.5(2)
O1 N1 C2 C3 168.1(3)
O2 N1 C2 C3 -11.6(4)
O1 N1 C2 C1 -12.5(4)
O2 N1 C2 C1 167.8(2)
C1 C2 C3 C4 0.6(4)
N1 C2 C3 C4 179.9(2)
C2 C3 C4 C5 -0.2(4)
C3 C4 C5 C6 -0.6(4)
C7 O3 C6 C1 -6.1(3)
C7 O3 C6 C5 173.6(2)
C2 C1 C6 O3 179.1(2)
C2 C1 C6 C5 -0.6(3)
C4 C5 C6 O3 -178.7(2)
C4 C5 C6 C1 1.0(4)
C6 O3 C7 C8 -173.75(19)
C9 O4 C8 C7 174.20(18)
O3 C7 C8 O4 -74.6(2)
C8 O4 C9 C10 -6.0(3)
C8 O4 C9 C14 173.93(19)
O4 C9 C10 C11 -178.0(2)
C14 C9 C10 C11 2.1(3)
C9 C10 C11 C12 0.7(3)
C10 C11 C12 C13 -2.2(4)
C11 C12 C13 C14 1.0(4)
C12 C13 C14 C9 1.7(3)
C12 C13 C14 C15 -176.6(2)
O4 C9 C14 C13 176.81(19)
C10 C9 C14 C13 -3.3(3)
O4 C9 C14 C15 -4.8(3)
C10 C9 C14 C15 175.1(2)
N3 N2 C15 C14 178.20(18)
C13 C14 C15 N2 0.1(3)
C9 C14 C15 N2 -178.2(2)
N2 N3 C16 C17 7.2(3)
N2 N3 C16 C21 -172.49(19)
N3 C16 C17 C18 -177.7(2)
C21 C16 C17 C18 2.0(3)
C16 C17 C18 C19 0.2(3)
C17 C18 C19 C20 -1.7(3)
C17 C18 C19 N5 179.6(2)
O8 N5 C19 C20 179.8(2)
O7 N5 C19 C20 0.6(3)
O8 N5 C19 C18 -1.5(3)
O7 N5 C19 C18 179.3(2)
C18 C19 C20 C21 0.9(3)
N5 C19 C20 C21 179.6(2)
C19 C20 C21 C16 1.4(3)
C19 C20 C21 N4 -178.0(2)
N3 C16 C21 C20 176.9(2)
C17 C16 C21 C20 -2.8(3)
N3 C16 C21 N4 -3.7(3)
C17 C16 C21 N4 176.58(19)
O6 N4 C21 C20 -0.7(3)
O5 N4 C21 C20 179.3(2)
O6 N4 C21 C16 179.9(2)
O5 N4 C21 C16 -0.1(3)
C23 N6 C22 O9 177.9(4)
C24 N6 C22 O9 0.4(6)
